data_7710267
loop_
_publ_author_name
'Flecken, Franziska'
'Grell, Toni'
'Hanf, Schirin'

_publ_section_title
;
 Transition metal complexes of the PPO/POP ligand: variable coordination
 chemistry and photo-luminescence properties
;
_journal_name_full 'Dalton Transactions'
_journal_paper_doi 10.1039/D2DT01091G
_journal_year 2022
_chemical_formula_moiety 'C32 H36 Cl3 O3 P2 Y, 0.5(C4 H8 O)'
_chemical_formula_sum 'C34 H40 Cl3 O3.5 P2 Y'
_chemical_formula_weight 761.86
_chemical_melting_point ?
_chemical_name_common n/a
_chemical_name_systematic n/a
_chemical_properties_physical Air-sensitive,Moisture-sensitive
_space_group_crystal_system triclinic
_space_group_IT_number 2
_space_group_name_Hall '-P 1'
_space_group_name_H-M_alt 'P -1'
_atom_sites_solution_hydrogens geom
_atom_sites_solution_primary difmap
_audit_creation_method SHELXL-2018/3
_audit_update_record
;
2022-04-01 deposited with the CCDC.	2022-05-10 downloaded from the CCDC.
;
_cell_angle_alpha 87.021(11)
_cell_angle_beta 86.896(10)
_cell_angle_gamma 81.16(4)
_cell_formula_units_Z 2
_cell_length_a 10.0759(11)
_cell_length_b 10.3953(13)
_cell_length_c 16.487(2)
_cell_measurement_reflns_used 20623
_cell_measurement_temperature 100(2)
_cell_measurement_theta_max 31.67
_cell_measurement_theta_min 1.99
_cell_volume 1702.2(4)
_computing_cell_refinement
;
X-Area Recipe 1.33.0.0 (STOE, 2015)
;
_computing_data_collection
;
X-Area Pilatus3_SV 1.31.150.0 (STOE, 2018)
;
_computing_data_reduction
;
X-Area Integrate 1.73.1.0 (STOE, 2018)
X-Area LANA 1.73.2.0 (STOE, 2018)
;
_computing_publication_material
;
STOE & Cie GmbH, X-Area, software package for collecting single-crystal or
multi-domain crystal data on STOE area-detector diffractometers, for image
processing, for the correction and scaling of reflection intensities and
for outlier rejection, version 1.84, Darmstadt 2018
;
_computing_structure_refinement 'SHELXL-2018/3 (Sheldrick, 2018)'
_computing_structure_solution 'SHELXT 2015 (Sheldrick, 2015)'
_diffrn_ambient_temperature 100(2)
_diffrn_detector_area_resol_mean 5.81
_diffrn_measured_fraction_theta_full 0.998
_diffrn_measured_fraction_theta_max 0.781
_diffrn_measurement_device_type 'STOE STADIVARI'
_diffrn_measurement_method 'rotation method, \w scans'
_diffrn_radiation_type MoK\a
_diffrn_radiation_wavelength 0.71073
_diffrn_reflns_av_R_equivalents 0.0647
_diffrn_reflns_av_unetI/netI 0.0728
_diffrn_reflns_Laue_measured_fraction_full 0.998
_diffrn_reflns_Laue_measured_fraction_max 0.781
_diffrn_reflns_limit_h_max 13
_diffrn_reflns_limit_h_min -14
_diffrn_reflns_limit_k_max 15
_diffrn_reflns_limit_k_min -15
_diffrn_reflns_limit_l_max 22
_diffrn_reflns_limit_l_min -21
_diffrn_reflns_number 20687
_diffrn_reflns_point_group_measured_fraction_full 0.998
_diffrn_reflns_point_group_measured_fraction_max 0.781
_diffrn_reflns_theta_full 25.242
_diffrn_reflns_theta_max 31.836
_diffrn_reflns_theta_min 2.048
_diffrn_source 'Mo Genix 3D HF'
_exptl_absorpt_coefficient_mu 2.078
_exptl_absorpt_correction_T_max 0.8501
_exptl_absorpt_correction_T_min 0.3293
_exptl_absorpt_correction_type multi-scan
_exptl_absorpt_process_details
;
STOE X-Red32, absorption correction by Gaussian integration, analogous to
P. Coppens, "The Evaluation of Absorption and Extinction in Single-Crystal
Structure Analysis", published in: F. R. Ahmed (Editor), "Crystallographic
Computing", Munksgaard, Copenhagen (1970), 255 - 270.
Afterwards scaling of reflection intensities was performed within STOE LANA.
J. Koziskova, F. Hahn, J. Richter, J. Kozisek, "Comparison of different
absorption corrections on the model structure of tetrakis(\m~2~-acetato)-
diaqua-di-copper(II)", Acta Chimica Slovaca, vol. 9, no. 2, 2016, pp. 136 - 140.
;
_exptl_crystal_colour colorless
_exptl_crystal_density_diffrn 1.486
_exptl_crystal_density_method 'not measured'
_exptl_crystal_description prism
_exptl_crystal_F_000 784
_exptl_crystal_preparation Luminescent
_exptl_crystal_recrystallization_method 'Re-crystallisation from solvent: tetrahydrofuran, n-pentane, layering'
_exptl_crystal_size_max 0.179
_exptl_crystal_size_mid 0.130
_exptl_crystal_size_min 0.080
_refine_diff_density_max 1.504
_refine_diff_density_min -1.856
_refine_diff_density_rms 0.194
_refine_ls_extinction_method none
_refine_ls_goodness_of_fit_ref 1.035
_refine_ls_hydrogen_treatment constr
_refine_ls_matrix_type full
_refine_ls_number_parameters 410
_refine_ls_number_reflns 9113
_refine_ls_number_restraints 0
_refine_ls_restrained_S_all 1.035
_refine_ls_R_factor_all 0.1143
_refine_ls_R_factor_gt 0.0751
_refine_ls_shift/su_max 0.000
_refine_ls_shift/su_mean 0.000
_refine_ls_structure_factor_coef Fsqd
_refine_ls_weighting_details 'w=1/[\s^2^(Fo^2^)+(0.0745P)^2^+16.8563P] where P=(Fo^2^+2Fc^2^)/3'
_refine_ls_weighting_scheme calc
_refine_ls_wR_factor_gt 0.1715
_refine_ls_wR_factor_ref 0.2175
_reflns_Friedel_coverage 0.000
_reflns_number_gt 6732
_reflns_number_total 9113
_reflns_threshold_expression 'I > 2\s(I)'
_cod_data_source_file d2dt01091g2.cif
_cod_data_source_block frfl225
_cod_depositor_comments
;
The following automatic conversions were performed:

data item '_chemical_melting_point' value 'Not measured' was changed
to '?' -- the value is undefined or not given.

Automatic conversion script
Id: cif_fix_values 7556 2019-12-06 15:28:31Z antanas 
;
_cod_original_formula_sum 'C34 H40 Cl3 O3.50 P2 Y'
_cod_database_code 7710267
_shelx_shelxl_version_number 2018/3
_shelx_space_group_comment
;
The symmetry employed for this shelxl refinement is uniquely defined
by the following loop, which should always be used as a source of
symmetry information in preference to the above space-group names.
They are only intended as comments.
;

loop_
_space_group_symop_operation_xyz
'x, y, z'
'-x, -y, -z'

loop_
_atom_site_label
_atom_site_type_symbol
_atom_site_fract_x
_atom_site_fract_y
_atom_site_fract_z
_atom_site_U_iso_or_equiv
_atom_site_adp_type
_atom_site_occupancy
_atom_site_site_symmetry_order
_atom_site_calc_flag
_atom_site_refinement_flags_posn
_atom_site_refinement_flags_adp
_atom_site_refinement_flags_occupancy
_atom_site_disorder_assembly
_atom_site_disorder_group
C1 C -0.0095(5) 0.5899(5) 0.2463(4) 0.0209(11) Uani 1 1 d . . . . .
C2 C -0.1172(5) 0.5560(5) 0.2935(3) 0.0203(10) Uani 1 1 d . . . . .
H2 H -0.156792 0.610553 0.335541 0.024 Uiso 1 1 calc R U . . .
C3 C -0.1674(6) 0.4438(6) 0.2801(4) 0.0254(12) Uani 1 1 d . . . . .
H3 H -0.242051 0.421413 0.312492 0.031 Uiso 1 1 calc R U . . .
C4 C -0.1101(6) 0.3644(6) 0.2203(4) 0.0281(13) Uani 1 1 d . . . . .
H4 H -0.144779 0.286507 0.211538 0.034 Uiso 1 1 calc R U . . .
C5 C -0.0013(6) 0.3968(6) 0.1721(4) 0.0279(12) Uani 1 1 d . . . . .
H5 H 0.037976 0.341675 0.130242 0.033 Uiso 1 1 calc R U . . .
C6 C 0.0491(6) 0.5099(6) 0.1857(4) 0.0244(12) Uani 1 1 d . . . . .
H6 H 0.123837 0.532484 0.153485 0.029 Uiso 1 1 calc R U . . .
C7 C -0.0506(5) 0.8675(5) 0.2049(3) 0.0197(10) Uani 1 1 d . . . . .
C8 C -0.1880(6) 0.8851(6) 0.2210(4) 0.0266(12) Uani 1 1 d . . . . .
H8 H -0.225931 0.833425 0.262643 0.032 Uiso 1 1 calc R U . . .
C9 C -0.2690(6) 0.9770(6) 0.1768(4) 0.0298(13) Uani 1 1 d . . . . .
H9 H -0.363711 0.986659 0.186410 0.036 Uiso 1 1 calc R U . . .
C10 C -0.2149(6) 1.0560(6) 0.1184(4) 0.0308(14) Uani 1 1 d . . . . .
H10 H -0.271990 1.121063 0.088858 0.037 Uiso 1 1 calc R U . . .
C11 C -0.0776(6) 1.0403(6) 0.1030(4) 0.0285(13) Uani 1 1 d . . . . .
H11 H -0.040071 1.094411 0.062606 0.034 Uiso 1 1 calc R U . . .
C12 C 0.0059(6) 0.9456(6) 0.1464(4) 0.0254(12) Uani 1 1 d . . . . .
H12 H 0.100561 0.934572 0.136022 0.030 Uiso 1 1 calc R U . . .
C13 C 0.1479(6) 0.6734(6) 0.4328(3) 0.0219(11) Uani 1 1 d . . . . .
C14 C 0.2570(6) 0.7117(6) 0.4683(4) 0.0266(12) Uani 1 1 d . . . . .
H14 H 0.272319 0.799659 0.462000 0.032 Uiso 1 1 calc R U . . .
C15 C 0.3424(6) 0.6227(6) 0.5125(4) 0.0271(12) Uani 1 1 d . . . . .
H15 H 0.415504 0.650432 0.537295 0.033 Uiso 1 1 calc R U . . .
C16 C 0.3246(6) 0.4941(6) 0.5217(4) 0.0271(12) Uani 1 1 d . . . . .
H16 H 0.383750 0.433838 0.553202 0.032 Uiso 1 1 calc R U . . .
C17 C 0.2200(6) 0.4538(6) 0.4846(4) 0.0275(12) Uani 1 1 d . . . . .
H17 H 0.208084 0.364766 0.488725 0.033 Uiso 1 1 calc R U . . .
C18 C 0.1328(6) 0.5430(6) 0.4415(4) 0.0249(12) Uani 1 1 d . . . . .
H18 H 0.059969 0.514460 0.416929 0.030 Uiso 1 1 calc R U . . .
C19 C 0.0719(6) 0.9442(6) 0.3765(4) 0.0223(11) Uani 1 1 d . . . . .
C20 C -0.0212(6) 1.0519(6) 0.3991(4) 0.0274(12) Uani 1 1 d . . . . .
H20 H -0.106813 1.038993 0.422231 0.033 Uiso 1 1 calc R U . . .
C21 C 0.0095(7) 1.1763(6) 0.3883(4) 0.0313(14) Uani 1 1 d . . . . .
H21 H -0.052573 1.248014 0.407098 0.038 Uiso 1 1 calc R U . . .
C22 C 0.1295(7) 1.1967(7) 0.3505(4) 0.0339(14) Uani 1 1 d . . . . .
H22 H 0.148513 1.282878 0.339794 0.041 Uiso 1 1 calc R U . . .
C23 C 0.2228(6) 1.0909(6) 0.3281(4) 0.0277(12) Uani 1 1 d . . . . .
H23 H 0.307372 1.104842 0.303880 0.033 Uiso 1 1 calc R U . . .
C24 C 0.1945(6) 0.9659(6) 0.3405(4) 0.0250(12) Uani 1 1 d . . . . .
H24 H 0.259228 0.894313 0.324380 0.030 Uiso 1 1 calc R U . . .
C25 C 0.7229(5) 0.6295(6) 0.1014(4) 0.0236(11) Uani 1 1 d . . . . .
H25A H 0.717895 0.537738 0.090357 0.028 Uiso 1 1 calc R U . . .
H25B H 0.747795 0.633942 0.158364 0.028 Uiso 1 1 calc R U . . .
C26 C 0.8224(6) 0.6830(7) 0.0438(4) 0.0331(14) Uani 1 1 d . . . . .
H26A H 0.859202 0.754599 0.067756 0.040 Uiso 1 1 calc R U . . .
H26B H 0.897394 0.614200 0.028247 0.040 Uiso 1 1 calc R U . . .
C27 C 0.7409(7) 0.7316(7) -0.0274(4) 0.0343(15) Uani 1 1 d . . . . .
H27A H 0.728656 0.659352 -0.061666 0.041 Uiso 1 1 calc R U . . .
H27B H 0.783343 0.797225 -0.061010 0.041 Uiso 1 1 calc R U . . .
C28 C 0.6102(6) 0.7913(6) 0.0118(4) 0.0269(12) Uani 1 1 d . . . . .
H28A H 0.612392 0.883254 0.023906 0.032 Uiso 1 1 calc R U . . .
H28B H 0.535019 0.788076 -0.023960 0.032 Uiso 1 1 calc R U . . .
C29 C 0.4238(12) 0.4614(8) 0.2874(6) 0.060(3) Uani 1 1 d . . . . .
H29A H 0.327387 0.480932 0.304469 0.072 Uiso 1 1 calc R U . . .
H29B H 0.476208 0.504537 0.324078 0.072 Uiso 1 1 calc R U . . .
C30 C 0.4686(8) 0.3204(7) 0.2903(5) 0.0417(18) Uani 1 1 d . . . . .
H30A H 0.411650 0.274769 0.329283 0.050 Uiso 1 1 calc R U . . .
H30B H 0.563549 0.299081 0.305354 0.050 Uiso 1 1 calc R U . . .
C31 C 0.4522(10) 0.2860(7) 0.2042(5) 0.049(2) Uani 1 1 d . . . . .
H31A H 0.509608 0.202957 0.191002 0.059 Uiso 1 1 calc R U . . .
H31B H 0.357387 0.278834 0.195016 0.059 Uiso 1 1 calc R U . . .
C32 C 0.4966(8) 0.3982(6) 0.1551(5) 0.0365(16) Uani 1 1 d . . . . .
H32A H 0.595763 0.387614 0.147892 0.044 Uiso 1 1 calc R U . . .
H32B H 0.457186 0.407862 0.100948 0.044 Uiso 1 1 calc R U . . .
Cl1 Cl 0.29301(15) 0.65669(15) 0.03595(9) 0.0285(3) Uani 1 1 d . . . . .
Cl2 Cl 0.36422(14) 0.97182(13) 0.13150(9) 0.0250(3) Uani 1 1 d . . . . .
Cl3 Cl 0.52326(14) 0.74995(16) 0.29439(9) 0.0291(3) Uani 1 1 d . . . . .
O1 O 0.1990(4) 0.7266(4) 0.2281(2) 0.0192(8) Uani 1 1 d . . . . .
O2 O 0.5954(4) 0.7122(4) 0.0868(2) 0.0205(8) Uani 1 1 d . . . . .
O3 O 0.4459(5) 0.5068(4) 0.2033(3) 0.0337(11) Uani 1 1 d . . . . .
P1 P 0.05477(13) 0.73957(14) 0.25890(9) 0.0179(3) Uani 1 1 d . . . . .
P2 P 0.01473(14) 0.78703(14) 0.38651(9) 0.0204(3) Uani 1 1 d . . . . .
Y1 Y 0.39630(5) 0.72818(5) 0.16379(3) 0.01823(14) Uani 1 1 d . . . . .
O4 O 0.4765(15) 0.1379(12) 0.4620(9) 0.057(3) Uani 0.5 1 d . . P A -1
C33 C 0.386(2) 0.090(2) 0.5218(13) 0.044(5) Uani 0.5 1 d . . P A -1
H33A H 0.307193 0.067844 0.495107 0.052 Uiso 0.5 1 calc R U P A -1
H33B H 0.353611 0.157922 0.561033 0.052 Uiso 0.5 1 calc R U P A -1
C34 C 0.4559(16) -0.0284(15) 0.5655(11) 0.025(3) Uani 0.5 1 d . . P A -1
H34A H 0.393747 -0.089956 0.584363 0.030 Uiso 0.5 1 calc R U P A -1
H34B H 0.505980 -0.006549 0.611629 0.030 Uiso 0.5 1 calc R U P A -1
C35 C 0.549(2) -0.079(3) 0.4937(15) 0.054(6) Uani 0.5 1 d . . P A -1
H35A H 0.640364 -0.112328 0.512677 0.065 Uiso 0.5 1 calc R U P A -1
H35B H 0.514250 -0.150411 0.468712 0.065 Uiso 0.5 1 calc R U P A -1
C36 C 0.556(6) 0.033(6) 0.433(4) 0.148(19) Uiso 0.5 1 d . . P A -1
H36A H 0.649416 0.050795 0.424391 0.178 Uiso 0.5 1 calc R U P A -1
H36B H 0.524138 0.011947 0.379954 0.178 Uiso 0.5 1 calc R U P A -1

loop_
_atom_site_aniso_label
_atom_site_aniso_U_11
_atom_site_aniso_U_22
_atom_site_aniso_U_33
_atom_site_aniso_U_23
_atom_site_aniso_U_13
_atom_site_aniso_U_12
C1 0.018(2) 0.021(3) 0.024(3) -0.001(2) 0.001(2) -0.007(2)
C2 0.018(2) 0.024(3) 0.020(3) -0.003(2) 0.0004(19) -0.005(2)
C3 0.020(3) 0.022(3) 0.035(3) 0.003(2) 0.002(2) -0.009(2)
C4 0.024(3) 0.026(3) 0.035(3) -0.007(3) 0.003(2) -0.009(2)
C5 0.027(3) 0.028(3) 0.030(3) -0.011(2) 0.006(2) -0.006(2)
C6 0.016(2) 0.027(3) 0.029(3) -0.004(2) 0.008(2) -0.003(2)
C7 0.019(2) 0.021(2) 0.020(3) -0.001(2) -0.0040(19) -0.004(2)
C8 0.021(3) 0.028(3) 0.031(3) 0.002(2) -0.002(2) -0.005(2)
C9 0.020(3) 0.027(3) 0.043(4) -0.004(3) -0.004(2) -0.004(2)
C10 0.029(3) 0.022(3) 0.041(4) 0.003(3) -0.009(3) 0.000(2)
C11 0.028(3) 0.026(3) 0.031(3) 0.004(2) -0.002(2) -0.003(2)
C12 0.023(3) 0.027(3) 0.028(3) 0.000(2) -0.001(2) -0.010(2)
C13 0.022(3) 0.027(3) 0.017(3) -0.001(2) 0.000(2) -0.002(2)
C14 0.021(3) 0.032(3) 0.029(3) -0.009(3) -0.001(2) -0.006(2)
C15 0.019(3) 0.037(3) 0.026(3) -0.006(3) -0.001(2) -0.003(2)
C16 0.022(3) 0.035(3) 0.022(3) 0.002(2) 0.000(2) 0.004(2)
C17 0.030(3) 0.030(3) 0.023(3) 0.003(2) 0.000(2) -0.007(2)
C18 0.023(3) 0.034(3) 0.019(3) -0.002(2) 0.002(2) -0.010(2)
C19 0.021(3) 0.025(3) 0.022(3) -0.009(2) 0.001(2) -0.005(2)
C20 0.026(3) 0.030(3) 0.024(3) -0.004(2) 0.003(2) 0.001(2)
C21 0.043(4) 0.018(3) 0.028(3) 0.000(2) 0.001(3) 0.007(2)
C22 0.041(4) 0.029(3) 0.033(4) 0.002(3) -0.006(3) -0.010(3)
C23 0.027(3) 0.031(3) 0.027(3) -0.009(2) 0.001(2) -0.010(2)
C24 0.022(3) 0.030(3) 0.023(3) -0.008(2) 0.004(2) -0.005(2)
C25 0.017(2) 0.025(3) 0.027(3) -0.001(2) -0.001(2) 0.002(2)
C26 0.024(3) 0.038(4) 0.034(4) 0.005(3) 0.003(3) 0.003(3)
C27 0.031(3) 0.036(4) 0.031(3) 0.002(3) 0.009(3) 0.005(3)
C28 0.025(3) 0.030(3) 0.023(3) 0.006(2) 0.003(2) 0.004(2)
C29 0.096(7) 0.037(4) 0.042(5) 0.008(4) 0.021(5) -0.007(4)
C30 0.044(4) 0.043(4) 0.042(4) 0.013(3) -0.015(3) -0.018(3)
C31 0.075(6) 0.030(4) 0.041(4) -0.001(3) 0.012(4) -0.010(4)
C32 0.047(4) 0.017(3) 0.042(4) -0.002(3) 0.017(3) -0.001(3)
Cl1 0.0292(7) 0.0347(8) 0.0232(7) -0.0062(6) -0.0009(5) -0.0088(6)
Cl2 0.0218(6) 0.0191(6) 0.0331(8) 0.0029(5) 0.0027(5) -0.0027(5)
Cl3 0.0211(6) 0.0438(9) 0.0234(7) 0.0008(6) -0.0026(5) -0.0082(6)
O1 0.0125(16) 0.0230(19) 0.0218(19) -0.0035(15) 0.0051(14) -0.0031(14)
O2 0.0180(18) 0.0236(19) 0.0171(19) 0.0053(15) 0.0029(14) 0.0019(15)
O3 0.058(3) 0.019(2) 0.021(2) 0.0014(17) 0.012(2) 0.000(2)
P1 0.0141(6) 0.0197(6) 0.0199(7) -0.0024(5) 0.0010(5) -0.0029(5)
P2 0.0164(6) 0.0236(7) 0.0211(7) -0.0032(5) 0.0010(5) -0.0026(5)
Y1 0.0152(2) 0.0194(3) 0.0194(3) 0.00044(19) 0.00217(18) -0.00223(18)
O4 0.081(10) 0.034(6) 0.061(8) 0.002(6) -0.012(7) -0.019(6)
C33 0.043(10) 0.044(10) 0.044(11) -0.007(8) -0.028(10) 0.005(9)
C34 0.020(5) 0.024(6) 0.033(7) 0.009(5) -0.017(5) -0.006(4)
C35 0.052(13) 0.056(13) 0.052(13) 0.001(10) -0.019(12) 0.007(12)

loop_
_atom_type_symbol
_atom_type_description
_atom_type_scat_dispersion_real
_atom_type_scat_dispersion_imag
_atom_type_scat_source
C C 0.0033 0.0016 'International Tables Vol C Tables 4.2.6.8 and 6.1.1.4'
H H 0.0000 0.0000 'International Tables Vol C Tables 4.2.6.8 and 6.1.1.4'
Cl Cl 0.1484 0.1585 'International Tables Vol C Tables 4.2.6.8 and 6.1.1.4'
O O 0.0106 0.0060 'International Tables Vol C Tables 4.2.6.8 and 6.1.1.4'
P P 0.1023 0.0942 'International Tables Vol C Tables 4.2.6.8 and 6.1.1.4'
Y Y -2.7962 3.5667 'International Tables Vol C Tables 4.2.6.8 and 6.1.1.4'

loop_
_geom_angle_atom_site_label_1
_geom_angle_atom_site_label_2
_geom_angle_atom_site_label_3
_geom_angle
_geom_angle_site_symmetry_1
_geom_angle_site_symmetry_3
_geom_angle_publ_flag
C2 C1 C6 119.9(5) . . ?
C2 C1 P1 121.8(4) . . ?
C6 C1 P1 118.2(4) . . ?
C3 C2 C1 120.4(5) . . ?
C3 C2 H2 119.8 . . ?
C1 C2 H2 119.8 . . ?
C4 C3 C2 120.1(5) . . ?
C4 C3 H3 120.0 . . ?
C2 C3 H3 120.0 . . ?
C3 C4 C5 120.4(6) . . ?
C3 C4 H4 119.8 . . ?
C5 C4 H4 119.8 . . ?
C6 C5 C4 119.4(6) . . ?
C6 C5 H5 120.3 . . ?
C4 C5 H5 120.3 . . ?
C1 C6 C5 119.8(5) . . ?
C1 C6 H6 120.1 . . ?
C5 C6 H6 120.1 . . ?
C8 C7 C12 120.5(5) . . ?
C8 C7 P1 119.6(4) . . ?
C12 C7 P1 119.9(4) . . ?
C9 C8 C7 119.7(6) . . ?
C9 C8 H8 120.2 . . ?
C7 C8 H8 120.2 . . ?
C8 C9 C10 120.8(6) . . ?
C8 C9 H9 119.6 . . ?
C10 C9 H9 119.6 . . ?
C9 C10 C11 119.8(6) . . ?
C9 C10 H10 120.1 . . ?
C11 C10 H10 120.1 . . ?
C10 C11 C12 120.2(6) . . ?
C10 C11 H11 119.9 . . ?
C12 C11 H11 119.9 . . ?
C7 C12 C11 119.1(6) . . ?
C7 C12 H12 120.5 . . ?
C11 C12 H12 120.5 . . ?
C18 C13 C14 117.6(5) . . ?
C18 C13 P2 118.3(4) . . ?
C14 C13 P2 123.6(5) . . ?
C15 C14 C13 120.1(6) . . ?
C15 C14 H14 119.9 . . ?
C13 C14 H14 119.9 . . ?
C14 C15 C16 121.4(6) . . ?
C14 C15 H15 119.3 . . ?
C16 C15 H15 119.3 . . ?
C15 C16 C17 119.1(6) . . ?
C15 C16 H16 120.4 . . ?
C17 C16 H16 120.4 . . ?
C18 C17 C16 119.7(6) . . ?
C18 C17 H17 120.2 . . ?
C16 C17 H17 120.2 . . ?
C17 C18 C13 122.0(6) . . ?
C17 C18 H18 119.0 . . ?
C13 C18 H18 119.0 . . ?
C24 C19 C20 118.4(6) . . ?
C24 C19 P2 124.7(5) . . ?
C20 C19 P2 116.6(4) . . ?
C21 C20 C19 120.9(6) . . ?
C21 C20 H20 119.5 . . ?
C19 C20 H20 119.5 . . ?
C22 C21 C20 120.0(6) . . ?
C22 C21 H21 120.0 . . ?
C20 C21 H21 120.0 . . ?
C21 C22 C23 119.5(6) . . ?
C21 C22 H22 120.3 . . ?
C23 C22 H22 120.3 . . ?
C24 C23 C22 120.9(6) . . ?
C24 C23 H23 119.6 . . ?
C22 C23 H23 119.6 . . ?
C23 C24 C19 120.2(6) . . ?
C23 C24 H24 119.9 . . ?
C19 C24 H24 119.9 . . ?
O2 C25 C26 104.8(5) . . ?
O2 C25 H25A 110.8 . . ?
C26 C25 H25A 110.8 . . ?
O2 C25 H25B 110.8 . . ?
C26 C25 H25B 110.8 . . ?
H25A C25 H25B 108.9 . . ?
C27 C26 C25 103.0(5) . . ?
C27 C26 H26A 111.2 . . ?
C25 C26 H26A 111.2 . . ?
C27 C26 H26B 111.2 . . ?
C25 C26 H26B 111.2 . . ?
H26A C26 H26B 109.1 . . ?
C26 C27 C28 102.7(5) . . ?
C26 C27 H27A 111.2 . . ?
C28 C27 H27A 111.2 . . ?
C26 C27 H27B 111.2 . . ?
C28 C27 H27B 111.2 . . ?
H27A C27 H27B 109.1 . . ?
O2 C28 C27 104.7(5) . . ?
O2 C28 H28A 110.8 . . ?
C27 C28 H28A 110.8 . . ?
O2 C28 H28B 110.8 . . ?
C27 C28 H28B 110.8 . . ?
H28A C28 H28B 108.9 . . ?
O3 C29 C30 106.4(7) . . ?
O3 C29 H29A 110.5 . . ?
C30 C29 H29A 110.5 . . ?
O3 C29 H29B 110.5 . . ?
C30 C29 H29B 110.5 . . ?
H29A C29 H29B 108.6 . . ?
C29 C30 C31 102.2(7) . . ?
C29 C30 H30A 111.3 . . ?
C31 C30 H30A 111.3 . . ?
C29 C30 H30B 111.3 . . ?
C31 C30 H30B 111.3 . . ?
H30A C30 H30B 109.2 . . ?
C32 C31 C30 103.0(6) . . ?
C32 C31 H31A 111.2 . . ?
C30 C31 H31A 111.2 . . ?
C32 C31 H31B 111.2 . . ?
C30 C31 H31B 111.2 . . ?
H31A C31 H31B 109.1 . . ?
O3 C32 C31 102.8(6) . . ?
O3 C32 H32A 111.2 . . ?
C31 C32 H32A 111.2 . . ?
O3 C32 H32B 111.2 . . ?
C31 C32 H32B 111.2 . . ?
H32A C32 H32B 109.1 . . ?
P1 O1 Y1 169.7(3) . . ?
C25 O2 C28 108.9(4) . . ?
C25 O2 Y1 129.0(3) . . ?
C28 O2 Y1 122.1(3) . . ?
C32 O3 C29 109.5(5) . . ?
C32 O3 Y1 129.3(4) . . ?
C29 O3 Y1 121.2(4) . . ?
O1 P1 C7 112.2(2) . . ?
O1 P1 C1 109.8(2) . . ?
C7 P1 C1 107.5(3) . . ?
O1 P1 P2 116.22(17) . . ?
C7 P1 P2 103.7(2) . . ?
C1 P1 P2 106.8(2) . . ?
C19 P2 C13 107.0(3) . . ?
C19 P2 P1 96.0(2) . . ?
C13 P2 P1 99.87(19) . . ?
O1 Y1 O2 173.29(15) . . ?
O1 Y1 O3 87.02(16) . . ?
O2 Y1 O3 89.80(15) . . ?
O1 Y1 Cl2 95.72(11) . . ?
O2 Y1 Cl2 88.07(11) . . ?
O3 Y1 Cl2 173.34(14) . . ?
O1 Y1 Cl1 87.98(11) . . ?
O2 Y1 Cl1 85.98(11) . . ?
O3 Y1 Cl1 87.55(13) . . ?
Cl2 Y1 Cl1 98.59(6) . . ?
O1 Y1 Cl3 94.82(11) . . ?
O2 Y1 Cl3 90.53(11) . . ?
O3 Y1 Cl3 81.12(13) . . ?
Cl2 Y1 Cl3 92.58(6) . . ?
Cl1 Y1 Cl3 168.16(6) . . ?
C36 O4 C33 106(3) . . ?
O4 C33 C34 109.8(16) . . ?
O4 C33 H33A 109.7 . . ?
C34 C33 H33A 109.7 . . ?
O4 C33 H33B 109.7 . . ?
C34 C33 H33B 109.7 . . ?
H33A C33 H33B 108.2 . . ?
C33 C34 C35 96.7(17) . . ?
C33 C34 H34A 112.4 . . ?
C35 C34 H34A 112.4 . . ?
C33 C34 H34B 112.4 . . ?
C35 C34 H34B 112.4 . . ?
H34A C34 H34B 110.0 . . ?
C36 C35 C34 108(3) . . ?
C36 C35 H35A 110.2 . . ?
C34 C35 H35A 110.2 . . ?
C36 C35 H35B 110.2 . . ?
C34 C35 H35B 110.2 . . ?
H35A C35 H35B 108.5 . . ?
O4 C36 C35 108(4) . . ?
O4 C36 H36A 110.1 . . ?
C35 C36 H36A 110.1 . . ?
O4 C36 H36B 110.1 . . ?
C35 C36 H36B 110.1 . . ?
H36A C36 H36B 108.5 . . ?

loop_
_geom_bond_atom_site_label_1
_geom_bond_atom_site_label_2
_geom_bond_distance
_geom_bond_site_symmetry_2
_geom_bond_publ_flag
C1 C2 1.380(7) . ?
C1 C6 1.382(8) . ?
C1 P1 1.801(6) . ?
C2 C3 1.373(8) . ?
C2 H2 0.9500 . ?
C3 C4 1.365(9) . ?
C3 H3 0.9500 . ?
C4 C5 1.393(8) . ?
C4 H4 0.9500 . ?
C5 C6 1.384(8) . ?
C5 H5 0.9500 . ?
C6 H6 0.9500 . ?
C7 C8 1.381(8) . ?
C7 C12 1.384(8) . ?
C7 P1 1.798(6) . ?
C8 C9 1.365(9) . ?
C8 H8 0.9500 . ?
C9 C10 1.376(9) . ?
C9 H9 0.9500 . ?
C10 C11 1.380(9) . ?
C10 H10 0.9500 . ?
C11 C12 1.387(8) . ?
C11 H11 0.9500 . ?
C12 H12 0.9500 . ?
C13 C18 1.386(8) . ?
C13 C14 1.393(8) . ?
C13 P2 1.819(6) . ?
C14 C15 1.371(9) . ?
C14 H14 0.9500 . ?
C15 C16 1.376(9) . ?
C15 H15 0.9500 . ?
C16 C17 1.376(9) . ?
C16 H16 0.9500 . ?
C17 C18 1.372(9) . ?
C17 H17 0.9500 . ?
C18 H18 0.9500 . ?
C19 C24 1.387(8) . ?
C19 C20 1.399(8) . ?
C19 P2 1.811(6) . ?
C20 C21 1.375(9) . ?
C20 H20 0.9500 . ?
C21 C22 1.371(10) . ?
C21 H21 0.9500 . ?
C22 C23 1.384(9) . ?
C22 H22 0.9500 . ?
C23 C24 1.375(8) . ?
C23 H23 0.9500 . ?
C24 H24 0.9500 . ?
C25 O2 1.456(6) . ?
C25 C26 1.492(9) . ?
C25 H25A 0.9900 . ?
C25 H25B 0.9900 . ?
C26 C27 1.490(9) . ?
C26 H26A 0.9900 . ?
C26 H26B 0.9900 . ?
C27 C28 1.495(8) . ?
C27 H27A 0.9900 . ?
C27 H27B 0.9900 . ?
C28 O2 1.463(7) . ?
C28 H28A 0.9900 . ?
C28 H28B 0.9900 . ?
C29 O3 1.458(9) . ?
C29 C30 1.465(11) . ?
C29 H29A 0.9900 . ?
C29 H29B 0.9900 . ?
C30 C31 1.505(11) . ?
C30 H30A 0.9900 . ?
C30 H30B 0.9900 . ?
C31 C32 1.497(10) . ?
C31 H31A 0.9900 . ?
C31 H31B 0.9900 . ?
C32 O3 1.429(8) . ?
C32 H32A 0.9900 . ?
C32 H32B 0.9900 . ?
Cl1 Y1 2.5914(16) . ?
Cl2 Y1 2.5357(15) . ?
Cl3 Y1 2.6005(16) . ?
O1 P1 1.502(4) . ?
O1 Y1 2.204(4) . ?
O2 Y1 2.303(4) . ?
O3 Y1 2.344(4) . ?
P1 P2 2.188(2) . ?
O4 C36 1.34(6) . ?
O4 C33 1.43(3) . ?
C33 C34 1.49(2) . ?
C33 H33A 0.9900 . ?
C33 H33B 0.9900 . ?
C34 C35 1.53(3) . ?
C34 H34A 0.9900 . ?
C34 H34B 0.9900 . ?
C35 C36 1.50(6) . ?
C35 H35A 0.9900 . ?
C35 H35B 0.9900 . ?
C36 H36A 0.9900 . ?
C36 H36B 0.9900 . ?

loop_
_geom_torsion_atom_site_label_1
_geom_torsion_atom_site_label_2
_geom_torsion_atom_site_label_3
_geom_torsion_atom_site_label_4
_geom_torsion
_geom_torsion_site_symmetry_1
_geom_torsion_site_symmetry_2
_geom_torsion_site_symmetry_3
_geom_torsion_site_symmetry_4
_geom_torsion_publ_flag
C6 C1 C2 C3 -0.7(9) . . . . ?
P1 C1 C2 C3 177.2(5) . . . . ?
C1 C2 C3 C4 0.6(9) . . . . ?
C2 C3 C4 C5 -0.5(10) . . . . ?
C3 C4 C5 C6 0.5(10) . . . . ?
C2 C1 C6 C5 0.7(9) . . . . ?
P1 C1 C6 C5 -177.3(5) . . . . ?
C4 C5 C6 C1 -0.6(10) . . . . ?
C12 C7 C8 C9 2.4(9) . . . . ?
P1 C7 C8 C9 -176.1(5) . . . . ?
C7 C8 C9 C10 -2.5(10) . . . . ?
C8 C9 C10 C11 1.5(10) . . . . ?
C9 C10 C11 C12 -0.3(10) . . . . ?
C8 C7 C12 C11 -1.2(9) . . . . ?
P1 C7 C12 C11 177.3(5) . . . . ?
C10 C11 C12 C7 0.1(10) . . . . ?
C18 C13 C14 C15 -2.2(9) . . . . ?
P2 C13 C14 C15 170.3(5) . . . . ?
C13 C14 C15 C16 1.2(9) . . . . ?
C14 C15 C16 C17 1.1(9) . . . . ?
C15 C16 C17 C18 -2.2(9) . . . . ?
C16 C17 C18 C13 1.1(9) . . . . ?
C14 C13 C18 C17 1.1(9) . . . . ?
P2 C13 C18 C17 -171.8(5) . . . . ?
C24 C19 C20 C21 -2.0(9) . . . . ?
P2 C19 C20 C21 -175.4(5) . . . . ?
C19 C20 C21 C22 4.0(10) . . . . ?
C20 C21 C22 C23 -4.1(10) . . . . ?
C21 C22 C23 C24 2.5(10) . . . . ?
C22 C23 C24 C19 -0.6(10) . . . . ?
C20 C19 C24 C23 0.3(9) . . . . ?
P2 C19 C24 C23 173.1(5) . . . . ?
O2 C25 C26 C27 -32.6(7) . . . . ?
C25 C26 C27 C28 40.0(7) . . . . ?
C26 C27 C28 O2 -32.4(7) . . . . ?
O3 C29 C30 C31 -25.7(10) . . . . ?
C29 C30 C31 C32 38.9(9) . . . . ?
C30 C31 C32 O3 -37.4(8) . . . . ?
C26 C25 O2 C28 12.6(6) . . . . ?
C26 C25 O2 Y1 -166.8(4) . . . . ?
C27 C28 O2 C25 12.4(7) . . . . ?
C27 C28 O2 Y1 -168.2(4) . . . . ?
C31 C32 O3 C29 22.0(9) . . . . ?
C31 C32 O3 Y1 -156.9(5) . . . . ?
C30 C29 O3 C32 2.5(10) . . . . ?
C30 C29 O3 Y1 -178.5(5) . . . . ?
Y1 O1 P1 C7 -17.0(15) . . . . ?
Y1 O1 P1 C1 102.5(14) . . . . ?
Y1 O1 P1 P2 -136.1(14) . . . . ?
C8 C7 P1 O1 174.5(5) . . . . ?
C12 C7 P1 O1 -4.0(6) . . . . ?
C8 C7 P1 C1 53.6(5) . . . . ?
C12 C7 P1 C1 -124.9(5) . . . . ?
C8 C7 P1 P2 -59.3(5) . . . . ?
C12 C7 P1 P2 122.2(5) . . . . ?
C2 C1 P1 O1 156.1(5) . . . . ?
C6 C1 P1 O1 -25.9(6) . . . . ?
C2 C1 P1 C7 -81.5(5) . . . . ?
C6 C1 P1 C7 96.5(5) . . . . ?
C2 C1 P1 P2 29.3(5) . . . . ?
C6 C1 P1 P2 -152.8(4) . . . . ?
C24 C19 P2 C13 51.5(6) . . . . ?
C20 C19 P2 C13 -135.6(5) . . . . ?
C24 C19 P2 P1 -50.7(5) . . . . ?
C20 C19 P2 P1 122.2(5) . . . . ?
C18 C13 P2 C19 -175.2(5) . . . . ?
C14 C13 P2 C19 12.3(6) . . . . ?
C18 C13 P2 P1 -75.8(5) . . . . ?
C14 C13 P2 P1 111.8(5) . . . . ?
C36 O4 C33 C34 35(3) . . . . ?
O4 C33 C34 C35 -32(2) . . . . ?
C33 C34 C35 C36 19(3) . . . . ?
C33 O4 C36 C35 -20(4) . . . . ?
C34 C35 C36 O4 0(5) . . . . ?
